data_4034580
loop_
_publ_author_name
'Ukis, Rostyslav'
'Schneider, Christoph'

_publ_section_title
;
 Br\/onsted Acid-Catalyzed, Diastereo- and Enantioselective,
 Intramolecular Oxa-Diels-Alder Reaction of ortho-Quinone Methides and
 Unactivated Dienophiles.
;
_journal_issue 11
_journal_name_full 'The Journal of organic chemistry'
_journal_page_first 7175
_journal_page_last 7188
_journal_paper_doi 10.1021/acs.joc.9b00860
_journal_volume 84
_journal_year 2019
_chemical_formula_sum 'C24 H22 O2'
_chemical_formula_weight 342.41
_space_group_crystal_system orthorhombic
_space_group_IT_number 29
_space_group_name_Hall 'P 2c -2ac'
_space_group_name_H-M_alt 'P c a 21'
_atom_sites_solution_hydrogens geom
_atom_sites_solution_primary direct
_atom_sites_solution_secondary difmap
_audit_creation_method SHELXL-2014/7
_cell_angle_alpha 90
_cell_angle_beta 90
_cell_angle_gamma 90
_cell_formula_units_Z 4
_cell_length_a 11.4273(2)
_cell_length_b 12.1982(2)
_cell_length_c 12.8395(2)
_cell_measurement_reflns_used 55265
_cell_measurement_temperature 180(2)
_cell_measurement_theta_max 70.87
_cell_measurement_theta_min 3.62
_cell_volume 1789.73(5)
_computing_cell_refinement 'Stoe X-Area'
_computing_data_collection 'Stoe X-Area'
_computing_data_reduction 'Stoe X-Area'
_computing_structure_refinement 'SHELXL-2014/7 (Sheldrick, 2014)'
_computing_structure_solution SHELXS
_diffrn_ambient_temperature 180(2)
_diffrn_detector_area_resol_mean 5.81
_diffrn_measured_fraction_theta_full 1.000
_diffrn_measured_fraction_theta_max 1.000
_diffrn_measurement_device_type 'STOE STADIVARI'
_diffrn_measurement_method 'rotation method, \w scans'
_diffrn_radiation_type CuK\a
_diffrn_radiation_wavelength 1.54186
_diffrn_reflns_av_R_equivalents 0.0334
_diffrn_reflns_av_unetI/netI 0.0124
_diffrn_reflns_Laue_measured_fraction_full 1.000
_diffrn_reflns_Laue_measured_fraction_max 1.000
_diffrn_reflns_limit_h_max 13
_diffrn_reflns_limit_h_min -13
_diffrn_reflns_limit_k_max 13
_diffrn_reflns_limit_k_min -14
_diffrn_reflns_limit_l_max 15
_diffrn_reflns_limit_l_min -11
_diffrn_reflns_number 47098
_diffrn_reflns_point_group_measured_fraction_full 0.850
_diffrn_reflns_point_group_measured_fraction_max 0.838
_diffrn_reflns_theta_full 67.686
_diffrn_reflns_theta_max 70.642
_diffrn_reflns_theta_min 3.624
_diffrn_source 'GeniX 3D HF Cu'
_exptl_absorpt_coefficient_mu 0.621
_exptl_absorpt_correction_T_max 0.9816
_exptl_absorpt_correction_T_min 0.9144
_exptl_absorpt_correction_type integration
_exptl_absorpt_process_details
;
STOE X-Red32, absorption correction by Gaussian integration, analogous to
P. Coppens, "The Evaluation of Absorption and Extinction in Single-Crystal
Structure Analysis", published in
F. R. Ahmed (Editor), "Crystallographic Computing",
Munksgaard, Copenhagen (1970), 255 - 270
;
_exptl_crystal_colour colorless
_exptl_crystal_density_diffrn 1.271
_exptl_crystal_description rod
_exptl_crystal_F_000 728
_exptl_crystal_size_max 0.200
_exptl_crystal_size_mid 0.060
_exptl_crystal_size_min 0.030
_refine_diff_density_max 0.186
_refine_diff_density_min -0.098
_refine_diff_density_rms 0.026
_refine_ls_abs_structure_details
;
 Flack x determined using 990 quotients [(I+)-(I-)]/[(I+)+(I-)]
 (Parsons, Flack and Wagner, Acta Cryst. B69 (2013) 249-259).
;
_refine_ls_abs_structure_Flack -0.10(18)
_refine_ls_extinction_coef 0.0015(3)
_refine_ls_extinction_expression Fc^*^=kFc[1+0.001xFc^2^\l^3^/sin(2\q)]^-1/4^
_refine_ls_extinction_method 'SHELXL-2014/7 (Sheldrick 2014'
_refine_ls_goodness_of_fit_ref 1.052
_refine_ls_hydrogen_treatment constr
_refine_ls_matrix_type full
_refine_ls_number_parameters 238
_refine_ls_number_reflns 2879
_refine_ls_number_restraints 1
_refine_ls_restrained_S_all 1.052
_refine_ls_R_factor_all 0.0298
_refine_ls_R_factor_gt 0.0288
_refine_ls_shift/su_max 0.018
_refine_ls_shift/su_mean 0.000
_refine_ls_structure_factor_coef Fsqd
_refine_ls_weighting_details 'w=1/[\s^2^(Fo^2^)+(0.0528P)^2^+0.2006P] where P=(Fo^2^+2Fc^2^)/3'
_refine_ls_weighting_scheme calc
_refine_ls_wR_factor_gt 0.0800
_refine_ls_wR_factor_ref 0.0806
_reflns_Friedel_coverage 0.599
_reflns_Friedel_fraction_full 0.684
_reflns_Friedel_fraction_max 0.660
_reflns_number_gt 2763
_reflns_number_total 2879
_reflns_threshold_expression 'I > 2\s(I)'
_cod_data_source_file jo9b00860_si_003.cif
_cod_data_source_block sv0316b
_cod_database_code 4034580
_shelx_shelxl_version_number 2014/7
_shelx_space_group_comment
;
The symmetry employed for this shelxl refinement is uniquely defined
by the following loop, which should always be used as a source of
symmetry information in preference to the above space-group names.
They are only intended as comments.
;
_shelx_estimated_absorpt_t_min 0.886
_shelx_estimated_absorpt_t_max 0.982

loop_
_space_group_symop_operation_xyz
'x, y, z'
'-x, -y, z+1/2'
'-x+1/2, y, z+1/2'
'x+1/2, -y, z'

loop_
_atom_site_label
_atom_site_type_symbol
_atom_site_fract_x
_atom_site_fract_y
_atom_site_fract_z
_atom_site_U_iso_or_equiv
_atom_site_adp_type
_atom_site_occupancy
_atom_site_site_symmetry_order
_atom_site_calc_flag
_atom_site_refinement_flags_posn
_atom_site_refinement_flags_adp
C1 C 0.53924(16) 0.66987(16) 0.46972(15) 0.0327(4) Uani 1 1 d . .
H1 H 0.5082 0.6015 0.4476 0.039 Uiso 1 1 calc R U
C2 C 0.59587(17) 0.73593(19) 0.39770(18) 0.0396(5) Uani 1 1 d . .
H2 H 0.6041 0.7125 0.3275 0.048 Uiso 1 1 calc R U
C3 C 0.64046(19) 0.83674(19) 0.42914(19) 0.0446(5) Uani 1 1 d . .
H3 H 0.6774 0.8834 0.3799 0.053 Uiso 1 1 calc R U
C4 C 0.63108(19) 0.86869(17) 0.5311(2) 0.0433(5) Uani 1 1 d . .
H4 H 0.6620 0.9374 0.5526 0.052 Uiso 1 1 calc R U
C5 C 0.57610(18) 0.80052(16) 0.60367(17) 0.0369(4) Uani 1 1 d . .
C6 C 0.52658(16) 0.70083(15) 0.57322(16) 0.0310(4) Uani 1 1 d . .
C7 C 0.46335(16) 0.63113(15) 0.65439(15) 0.0309(4) Uani 1 1 d . .
H7 H 0.3800 0.6558 0.6577 0.037 Uiso 1 1 calc R U
C8 C 0.51956(18) 0.65212(16) 0.76055(15) 0.0349(4) Uani 1 1 d . .
H8 H 0.4709 0.6149 0.8148 0.042 Uiso 1 1 calc R U
C9 C 0.63958(19) 0.60007(16) 0.76106(17) 0.0390(5) Uani 1 1 d . .
H9A H 0.6870 0.6313 0.7037 0.047 Uiso 1 1 calc R U
H9B H 0.6793 0.6172 0.8276 0.047 Uiso 1 1 calc R U
C10 C 0.52193(18) 0.77466(16) 0.78502(17) 0.0379(5) Uani 1 1 d . .
H10 H 0.5691 0.7839 0.8501 0.046 Uiso 1 1 calc R U
C11 C 0.54751(17) 0.44299(16) 0.68284(16) 0.0337(4) Uani 1 1 d . .
C12 C 0.54763(18) 0.32972(16) 0.67099(17) 0.0380(5) Uani 1 1 d . .
H12 H 0.6061 0.2870 0.7044 0.046 Uiso 1 1 calc R U
C13 C 0.46351(19) 0.27899(15) 0.61108(18) 0.0379(5) Uani 1 1 d . .
C14 C 0.37994(19) 0.34392(15) 0.56097(17) 0.0355(4) Uani 1 1 d . .
H14 H 0.3220 0.3096 0.5191 0.043 Uiso 1 1 calc R U
C15 C 0.37933(17) 0.45743(15) 0.57083(16) 0.0317(4) Uani 1 1 d . .
C16 C 0.46466(16) 0.50911(15) 0.63321(14) 0.0302(4) Uani 1 1 d . .
C17 C 0.4583(2) 0.15501(17) 0.6038(2) 0.0527(6) Uani 1 1 d . .
H17A H 0.5376 0.1249 0.6089 0.079 Uiso 1 1 calc R U
H17B H 0.4236 0.1338 0.5370 0.079 Uiso 1 1 calc R U
H17C H 0.4103 0.1262 0.6609 0.079 Uiso 1 1 calc R U
C18 C 0.28539(16) 0.52286(15) 0.51696(17) 0.0357(4) Uani 1 1 d . .
H18A H 0.3188 0.5601 0.4562 0.054 Uiso 1 1 calc R U
H18B H 0.2536 0.5774 0.5653 0.054 Uiso 1 1 calc R U
H18C H 0.2226 0.4736 0.4943 0.054 Uiso 1 1 calc R U
C19 C 0.40072(18) 0.81980(14) 0.80755(16) 0.0352(4) Uani 1 1 d . .
C20 C 0.34298(19) 0.78579(18) 0.8967(2) 0.0450(5) Uani 1 1 d . .
H20 H 0.3789 0.7336 0.9414 0.054 Uiso 1 1 calc R U
C21 C 0.2336(2) 0.8270(2) 0.9214(2) 0.0560(7) Uani 1 1 d . .
H21 H 0.1950 0.8033 0.9830 0.067 Uiso 1 1 calc R U
C22 C 0.1806(2) 0.90199(19) 0.8569(3) 0.0594(7) Uani 1 1 d . .
H22 H 0.1056 0.9304 0.8739 0.071 Uiso 1 1 calc R U
C23 C 0.2365(3) 0.93559(18) 0.7679(2) 0.0576(7) Uani 1 1 d . .
H23 H 0.1997 0.9873 0.7233 0.069 Uiso 1 1 calc R U
C24 C 0.3457(2) 0.89503(16) 0.7425(2) 0.0469(6) Uani 1 1 d . .
H24 H 0.3834 0.9186 0.6805 0.056 Uiso 1 1 calc R U
O1 O 0.57929(15) 0.83699(12) 0.70510(12) 0.0498(4) Uani 1 1 d . .
O2 O 0.63240(13) 0.48308(11) 0.74872(12) 0.0420(4) Uani 1 1 d . .

loop_
_atom_site_aniso_label
_atom_site_aniso_U_11
_atom_site_aniso_U_22
_atom_site_aniso_U_33
_atom_site_aniso_U_23
_atom_site_aniso_U_13
_atom_site_aniso_U_12
C1 0.0299(9) 0.0376(9) 0.0307(10) 0.0037(8) -0.0048(7) -0.0002(7)
C2 0.0359(10) 0.0534(12) 0.0295(10) 0.0101(10) -0.0023(9) -0.0007(9)
C3 0.0404(11) 0.0507(12) 0.0425(13) 0.0185(10) 0.0012(9) -0.0068(9)
C4 0.0435(11) 0.0374(10) 0.0489(13) 0.0068(10) 0.0029(10) -0.0086(8)
C5 0.0404(10) 0.0340(9) 0.0362(11) -0.0019(8) 0.0022(9) -0.0052(8)
C6 0.0294(9) 0.0320(8) 0.0317(10) 0.0032(8) -0.0008(8) -0.0002(7)
C7 0.0335(9) 0.0312(9) 0.0279(10) -0.0001(7) 0.0018(8) -0.0019(7)
C8 0.0422(10) 0.0367(10) 0.0259(10) -0.0002(8) 0.0031(8) -0.0051(8)
C9 0.0430(11) 0.0417(10) 0.0322(11) -0.0002(9) -0.0055(9) -0.0041(8)
C10 0.0453(11) 0.0392(10) 0.0292(10) -0.0026(9) 0.0009(9) -0.0096(8)
C11 0.0392(10) 0.0363(9) 0.0257(9) 0.0027(8) 0.0042(8) -0.0011(8)
C12 0.0461(11) 0.0361(10) 0.0318(11) 0.0067(9) 0.0057(9) 0.0041(8)
C13 0.0491(11) 0.0320(9) 0.0328(10) 0.0013(9) 0.0115(9) -0.0017(8)
C14 0.0405(10) 0.0351(9) 0.0311(10) -0.0033(8) 0.0078(8) -0.0065(8)
C15 0.0340(9) 0.0344(9) 0.0267(9) -0.0022(8) 0.0094(8) -0.0037(7)
C16 0.0344(10) 0.0309(8) 0.0252(10) 0.0013(8) 0.0055(7) -0.0040(7)
C17 0.0671(16) 0.0325(10) 0.0586(16) 0.0032(11) 0.0055(12) -0.0024(9)
C18 0.0338(9) 0.0360(9) 0.0373(11) -0.0049(9) 0.0006(9) -0.0036(7)
C19 0.0453(11) 0.0291(8) 0.0310(10) -0.0052(8) -0.0037(9) -0.0083(8)
C20 0.0495(11) 0.0438(11) 0.0417(12) 0.0034(10) 0.0031(11) -0.0015(9)
C21 0.0492(13) 0.0528(13) 0.0661(17) -0.0030(12) 0.0143(13) -0.0078(10)
C22 0.0433(12) 0.0440(12) 0.091(2) -0.0206(13) -0.0044(14) -0.0012(10)
C23 0.0696(16) 0.0362(10) 0.0670(17) -0.0070(11) -0.0185(15) 0.0077(10)
C24 0.0706(15) 0.0286(9) 0.0417(13) -0.0007(9) -0.0051(12) 0.0001(9)
O1 0.0657(10) 0.0430(8) 0.0407(9) -0.0087(7) 0.0135(8) -0.0238(7)
O2 0.0481(8) 0.0414(7) 0.0366(8) 0.0014(7) -0.0094(7) 0.0015(6)

loop_
_atom_type_symbol
_atom_type_description
_atom_type_scat_dispersion_real
_atom_type_scat_dispersion_imag
_atom_type_scat_source
C C 0.0181 0.0091 'International Tables Vol C Tables 4.2.6.8 and 6.1.1.4'
H H 0.0000 0.0000 'International Tables Vol C Tables 4.2.6.8 and 6.1.1.4'
O O 0.0492 0.0322 'International Tables Vol C Tables 4.2.6.8 and 6.1.1.4'

loop_
_geom_angle_atom_site_label_1
_geom_angle_atom_site_label_2
_geom_angle_atom_site_label_3
_geom_angle
C2 C1 C6 121.90(19)
C1 C2 C3 119.4(2)
C4 C3 C2 120.0(2)
C3 C4 C5 120.2(2)
O1 C5 C6 123.82(18)
O1 C5 C4 115.24(18)
C6 C5 C4 120.89(19)
C1 C6 C5 117.53(18)
C1 C6 C7 123.43(17)
C5 C6 C7 119.04(18)
C16 C7 C6 114.86(16)
C16 C7 C8 108.72(16)
C6 C7 C8 108.45(15)
C9 C8 C10 113.21(16)
C9 C8 C7 108.36(16)
C10 C8 C7 110.78(17)
O2 C9 C8 111.39(16)
O1 C10 C19 111.14(17)
O1 C10 C8 112.29(16)
C19 C10 C8 112.21(16)
O2 C11 C12 114.81(17)
O2 C11 C16 123.54(16)
C12 C11 C16 121.63(18)
C13 C12 C11 120.45(19)
C12 C13 C14 118.63(17)
C12 C13 C17 120.6(2)
C14 C13 C17 120.7(2)
C15 C14 C13 121.73(19)
C14 C15 C16 119.56(19)
C14 C15 C18 119.31(18)
C16 C15 C18 121.11(16)
C11 C16 C15 117.98(17)
C11 C16 C7 119.51(16)
C15 C16 C7 122.33(17)
C20 C19 C24 118.6(2)
C20 C19 C10 118.91(19)
C24 C19 C10 122.5(2)
C21 C20 C19 120.7(2)
C22 C21 C20 120.1(3)
C23 C22 C21 119.7(2)
C22 C23 C24 120.7(2)
C23 C24 C19 120.2(2)
C5 O1 C10 119.54(15)
C11 O2 C9 117.40(15)

loop_
_geom_bond_atom_site_label_1
_geom_bond_atom_site_label_2
_geom_bond_distance
C1 C2 1.387(3)
C1 C6 1.389(3)
C2 C3 1.391(3)
C3 C4 1.370(4)
C4 C5 1.398(3)
C5 O1 1.377(3)
C5 C6 1.397(3)
C6 C7 1.527(3)
C7 C16 1.513(2)
C7 C8 1.528(3)
C8 C9 1.511(3)
C8 C10 1.528(3)
C9 O2 1.438(2)
C10 O1 1.435(3)
C10 C19 1.518(3)
C11 O2 1.377(2)
C11 C12 1.390(3)
C11 C16 1.397(3)
C12 C13 1.378(3)
C13 C14 1.398(3)
C13 C17 1.516(3)
C14 C15 1.390(2)
C15 C16 1.411(3)
C15 C18 1.506(3)
C19 C20 1.385(3)
C19 C24 1.391(3)
C20 C21 1.384(3)
C21 C22 1.375(4)
C22 C23 1.372(4)
C23 C24 1.382(4)
